data_1566044
loop_
_publ_author_name
'Tan, Zeqing'
'Zhao, Jian'
'Sun, Jingzhi'
'Zhao, Jiaxin'
'He, Xinrui'
'Liu, Zhe'
'Zhu, Lin'
'Cheng, Xiao'
'Zhou, Chuanjian'

_publ_section_title
;
 CHCl3-Dependent Emission Color and Jumping Behavior of Cyclic Chalcone
 Single Crystals: The Halogen Bond Network Effect
;
_journal_issue 5
_journal_name_full Crystals
_journal_page_first 530
_journal_paper_doi 10.3390/cryst11050530
_journal_volume 11
_journal_year 2021
_chemical_formula_moiety 'C28 H20 Cl N O, 2(C H Cl3)'
_chemical_formula_sum 'C30 H22 Cl7 N O'
_chemical_formula_weight 660.63
_space_group_crystal_system triclinic
_space_group_IT_number 2
_space_group_name_Hall '-P 1'
_space_group_name_H-M_alt 'P -1'
_atom_sites_solution_hydrogens geom
_atom_sites_solution_primary direct
_cell_angle_alpha 84.387(12)
_cell_angle_beta 87.485(12)
_cell_angle_gamma 84.125(12)
_cell_formula_units_Z 2
_cell_length_a 10.1961(16)
_cell_length_b 10.8540(16)
_cell_length_c 14.091(2)
_cell_measurement_reflns_used 2299
_cell_measurement_temperature 293(2)
_cell_measurement_theta_max 29.3458
_cell_measurement_theta_min 3.4703
_cell_volume 1542.9(4)
_computing_cell_refinement
;
CrysAlisPro, Agilent Technologies,
Version 1.171.35.11 (release 16-05-2011 CrysAlis171 .NET)
(compiled May 16 2011,17:55:39)
;
_computing_data_collection
;
CrysAlisPro, Agilent Technologies,
Version 1.171.35.11 (release 16-05-2011 CrysAlis171 .NET)
(compiled May 16 2011,17:55:39)
;
_computing_data_reduction
;
CrysAlisPro, Agilent Technologies,
Version 1.171.35.11 (release 16-05-2011 CrysAlis171 .NET)
(compiled May 16 2011,17:55:39)
;
_computing_molecular_graphics 'Olex2 (Dolomanov et al., 2009)'
_computing_publication_material 'Olex2 (Dolomanov et al., 2009)'
_computing_structure_refinement 'ShelXL (Sheldrick, 2015)'
_computing_structure_solution 'ShelXS (Sheldrick, 2008)'
_diffrn_ambient_temperature 293.15
_diffrn_detector_area_resol_mean 10.3592
_diffrn_measured_fraction_theta_full 0.996
_diffrn_measured_fraction_theta_max 0.996
_diffrn_measurement_details
;
#__ type_ start__ end____ width___ exp.time_
  1 omega  -41.00   36.00   1.0000    6.0000
omega____ theta____ kappa____ phi______ frames
    -      -11.4683   82.0000  -53.0000 77

#__ type_ start__ end____ width___ exp.time_
  2 omega  -90.00   20.00   1.0000    6.0000
omega____ theta____ kappa____ phi______ frames
    -      -11.4683  -77.0000 -180.0000 110

#__ type_ start__ end____ width___ exp.time_
  3 omega  -13.00   81.00   1.0000    6.0000
omega____ theta____ kappa____ phi______ frames
    -       11.7808   38.0000  120.0000 94
;
_diffrn_measurement_device_type 'Xcalibur, Atlas, Gemini ultra'
_diffrn_measurement_method '\w scans'
_diffrn_orient_matrix_UB_11 0.0225624000
_diffrn_orient_matrix_UB_12 0.0522534000
_diffrn_orient_matrix_UB_13 0.0184626000
_diffrn_orient_matrix_UB_21 -0.0241998000
_diffrn_orient_matrix_UB_22 0.0386693000
_diffrn_orient_matrix_UB_23 -0.0402402000
_diffrn_orient_matrix_UB_31 -0.0616579000
_diffrn_orient_matrix_UB_32 0.0113307000
_diffrn_orient_matrix_UB_33 0.0245150000
_diffrn_radiation_monochromator graphite
_diffrn_radiation_type MoK\a
_diffrn_radiation_wavelength 0.71073
_diffrn_reflns_av_R_equivalents 0.0240
_diffrn_reflns_av_unetI/netI 0.0429
_diffrn_reflns_Laue_measured_fraction_full 0.996
_diffrn_reflns_Laue_measured_fraction_max 0.996
_diffrn_reflns_limit_h_max 12
_diffrn_reflns_limit_h_min -10
_diffrn_reflns_limit_k_max 13
_diffrn_reflns_limit_k_min -13
_diffrn_reflns_limit_l_max 16
_diffrn_reflns_limit_l_min -14
_diffrn_reflns_number 9839
_diffrn_reflns_point_group_measured_fraction_full 0.996
_diffrn_reflns_point_group_measured_fraction_max 0.996
_diffrn_reflns_theta_full 25.242
_diffrn_reflns_theta_max 25.349
_diffrn_reflns_theta_min 3.477
_diffrn_source 'Enhance (Mo) X-ray Source'
_exptl_absorpt_coefficient_mu 0.668
_exptl_absorpt_correction_T_max 1.00000
_exptl_absorpt_correction_T_min 0.97483
_exptl_absorpt_correction_type multi-scan
_exptl_absorpt_process_details
;
CrysAlisPro, Agilent Technologies,
Version 1.171.35.11 (release 16-05-2011 CrysAlis171 .NET)
(compiled May 16 2011,17:55:39)
Empirical absorption correction using spherical harmonics,
 implemented in SCALE3 ABSPACK scaling algorithm.
;
_exptl_crystal_colour orange
_exptl_crystal_colour_primary orange
_exptl_crystal_density_diffrn 1.422
_exptl_crystal_description block
_exptl_crystal_F_000 672
_exptl_crystal_size_max 0.46
_exptl_crystal_size_mid 0.42
_exptl_crystal_size_min 0.39
_refine_diff_density_max 0.756
_refine_diff_density_min -0.711
_refine_diff_density_rms 0.066
_refine_ls_extinction_coef .
_refine_ls_extinction_method none
_refine_ls_goodness_of_fit_ref 1.067
_refine_ls_hydrogen_treatment constr
_refine_ls_matrix_type full
_refine_ls_number_parameters 352
_refine_ls_number_reflns 5636
_refine_ls_number_restraints 0
_refine_ls_restrained_S_all 1.067
_refine_ls_R_factor_all 0.1272
_refine_ls_R_factor_gt 0.0841
_refine_ls_shift/su_max 0.000
_refine_ls_shift/su_mean 0.000
_refine_ls_structure_factor_coef Fsqd
_refine_ls_weighting_details 'w=1/[\s^2^(Fo^2^)+(0.1087P)^2^+1.8663P] where P=(Fo^2^+2Fc^2^)/3'
_refine_ls_weighting_scheme calc
_refine_ls_wR_factor_gt 0.2234
_refine_ls_wR_factor_ref 0.2609
_reflns_Friedel_coverage 0.000
_reflns_Friedel_fraction_full .
_reflns_Friedel_fraction_max .
_reflns_number_gt 3405
_reflns_number_total 5636
_reflns_threshold_expression 'I > 2\s(I)'
_cod_data_source_file Crystals-2021-11-5-530.cif
_cod_data_source_block 1+2CHCl3
_cod_original_cell_volume 1543.0(4)
_cod_database_code 1566044
_chemical_oxdiff_formula 'c h n o'
_shelx_space_group_comment
;
The symmetry employed for this shelxl refinement is uniquely defined
by the following loop, which should always be used as a source of
symmetry information in preference to the above space-group names.
They are only intended as comments.
;
_shelx_estimated_absorpt_t_max 0.781
_shelx_estimated_absorpt_t_min 0.749
_reflns_odcompleteness_completeness 99.62
_reflns_odcompleteness_iscentric 1
_reflns_odcompleteness_theta 26.32
_olex2_refinement_description
;
1. Fixed Uiso
 At 1.2 times of:
  All C(H) groups, All C(H,H) groups
2.a Ternary CH refined with riding coordinates:
 C29(H29), C30(H30)
2.b Secondary CH2 refined with riding coordinates:
 C7(H7A,H7B)
2.c Aromatic/amide H refined with riding coordinates:
 C1(H1), C3(H3), C4(H4), C10(H10), C12(H12), C13(H13), C15(H15), C16(H16),
 C18(H18), C19(H19), C20(H20), C21(H21), C22(H22), C24(H24), C25(H25), C26(H26),
  C27(H27), C28(H28)
;
_olex2_submission_special_instructions 'No special instructions were received'

loop_
_space_group_symop_operation_xyz
'x, y, z'
'-x, -y, -z'

loop_
_atom_site_label
_atom_site_type_symbol
_atom_site_fract_x
_atom_site_fract_y
_atom_site_fract_z
_atom_site_U_iso_or_equiv
_atom_site_adp_type
_atom_site_occupancy
_atom_site_site_symmetry_order
_atom_site_calc_flag
_atom_site_refinement_flags_posn
_atom_site_refinement_flags_adp
_atom_site_refinement_flags_occupancy
_atom_site_disorder_assembly
_atom_site_disorder_group
Cl1 Cl 0.31617(15) 0.79684(14) 1.16360(11) 0.0881(5) Uani 1 1 d . . . . .
O1 O 0.7846(3) 0.3001(3) 1.1489(2) 0.0679(10) Uani 1 1 d . . . . .
N1 N 1.1825(4) 0.4747(3) 0.6115(3) 0.0539(9) Uani 1 1 d . . . . .
C1 C 0.5162(5) 0.6787(4) 1.0674(3) 0.0571(11) Uani 1 1 d . . . . .
H1 H 0.502144 0.742860 1.018989 0.068 Uiso 1 1 calc R . . . .
C2 C 0.4404(5) 0.6771(5) 1.1511(3) 0.0596(12) Uani 1 1 d . . . . .
C3 C 0.4573(5) 0.5817(5) 1.2246(3) 0.0618(13) Uani 1 1 d . . . . .
H3 H 0.404290 0.582899 1.279953 0.074 Uiso 1 1 calc R . . . .
C4 C 0.5551(4) 0.4850(5) 1.2133(3) 0.0579(12) Uani 1 1 d . . . . .
H4 H 0.568600 0.420098 1.261121 0.070 Uiso 1 1 calc R . . . .
C5 C 0.6323(4) 0.4863(4) 1.1299(3) 0.0475(10) Uani 1 1 d . . . . .
C6 C 0.6136(4) 0.5819(4) 1.0579(3) 0.0483(10) Uani 1 1 d . . . . .
C7 C 0.7100(4) 0.5638(4) 0.9746(3) 0.0514(11) Uani 1 1 d . . . . .
H7A H 0.664196 0.556892 0.916720 0.062 Uiso 1 1 calc R . . . .
H7B H 0.764833 0.632071 0.963805 0.062 Uiso 1 1 calc R . . . .
C8 C 0.7912(4) 0.4436(4) 1.0055(3) 0.0460(10) Uani 1 1 d . . . . .
C9 C 0.7424(4) 0.3959(4) 1.1012(3) 0.0499(10) Uani 1 1 d . . . . .
C10 C 0.8934(4) 0.3815(4) 0.9618(3) 0.0481(10) Uani 1 1 d . . . . .
H10 H 0.926695 0.308354 0.996218 0.058 Uiso 1 1 calc R . . . .
C11 C 0.9618(4) 0.4080(4) 0.8699(3) 0.0446(9) Uani 1 1 d . . . . .
C12 C 1.0729(4) 0.3304(4) 0.8453(3) 0.0517(11) Uani 1 1 d . . . . .
H12 H 1.099622 0.261824 0.887351 0.062 Uiso 1 1 calc R . . . .
C13 C 1.1445(4) 0.3512(4) 0.7617(3) 0.0531(11) Uani 1 1 d . . . . .
H13 H 1.218207 0.296993 0.748326 0.064 Uiso 1 1 calc R . . . .
C14 C 1.1081(4) 0.4525(4) 0.6965(3) 0.0476(10) Uani 1 1 d . . . . .
C15 C 0.9946(4) 0.5300(4) 0.7188(3) 0.0506(11) Uani 1 1 d . . . . .
H15 H 0.966213 0.596657 0.675634 0.061 Uiso 1 1 calc R . . . .
C16 C 0.9250(4) 0.5092(4) 0.8031(3) 0.0507(11) Uani 1 1 d . . . . .
H16 H 0.851465 0.563488 0.816655 0.061 Uiso 1 1 calc R . . . .
C17 C 1.1809(4) 0.5936(4) 0.5603(3) 0.0503(11) Uani 1 1 d . . . . .
C18 C 1.1772(5) 0.6064(5) 0.4615(3) 0.0632(13) Uani 1 1 d . . . . .
H18 H 1.174832 0.536269 0.428904 0.076 Uiso 1 1 calc R . . . .
C19 C 1.1768(6) 0.7225(6) 0.4108(4) 0.0778(16) Uani 1 1 d . . . . .
H19 H 1.174049 0.729750 0.344593 0.093 Uiso 1 1 calc R . . . .
C20 C 1.1805(6) 0.8256(5) 0.4576(4) 0.0822(17) Uani 1 1 d . . . . .
H20 H 1.179950 0.903405 0.423325 0.099 Uiso 1 1 calc R . . . .
C21 C 1.1851(6) 0.8153(5) 0.5562(4) 0.0756(15) Uani 1 1 d . . . . .
H21 H 1.187266 0.886178 0.588032 0.091 Uiso 1 1 calc R . . . .
C22 C 1.1865(5) 0.6997(4) 0.6073(3) 0.0576(12) Uani 1 1 d . . . . .
H22 H 1.191219 0.692979 0.673401 0.069 Uiso 1 1 calc R . . . .
C23 C 1.2510(4) 0.3728(4) 0.5674(3) 0.0525(11) Uani 1 1 d . . . . .
C24 C 1.1864(6) 0.2751(5) 0.5455(4) 0.0702(14) Uani 1 1 d . . . . .
H24 H 1.097115 0.272878 0.561442 0.084 Uiso 1 1 calc R . . . .
C25 C 1.2547(9) 0.1797(6) 0.4996(4) 0.100(2) Uani 1 1 d . . . . .
H25 H 1.211617 0.112573 0.485546 0.120 Uiso 1 1 calc R . . . .
C26 C 1.3865(10) 0.1842(7) 0.4746(5) 0.111(3) Uani 1 1 d . . . . .
H26 H 1.431674 0.121095 0.442403 0.133 Uiso 1 1 calc R . . . .
C27 C 1.4500(7) 0.2804(8) 0.4970(5) 0.102(2) Uani 1 1 d . . . . .
H27 H 1.538982 0.282928 0.480199 0.122 Uiso 1 1 calc R . . . .
C28 C 1.3844(5) 0.3744(5) 0.5443(4) 0.0712(14) Uani 1 1 d . . . . .
H28 H 1.429391 0.439073 0.560822 0.085 Uiso 1 1 calc R . . . .
Cl2 Cl 1.0329(2) 1.0300(2) 0.7649(2) 0.1469(9) Uani 1 1 d . . . . .
Cl3 Cl 0.8825(4) 0.9118(3) 0.91927(17) 0.2014(18) Uani 1 1 d . . . . .
Cl4 Cl 0.8603(2) 0.8563(2) 0.7268(2) 0.1328(8) Uani 1 1 d . . . . .
C29 C 0.9677(7) 0.8964(6) 0.8111(5) 0.105(2) Uani 1 1 d . . . . .
H29 H 1.039589 0.829559 0.820254 0.126 Uiso 1 1 calc R . . . .
Cl5 Cl 1.3995(3) 0.0498(2) 0.70840(15) 0.1471(10) Uani 1 1 d . . . . .
Cl6 Cl 1.3575(3) 0.0066(3) 0.90937(16) 0.1468(10) Uani 1 1 d . . . . .
Cl7 Cl 1.5315(3) -0.1613(3) 0.8084(2) 0.1688(13) Uani 1 1 d . . . . .
C30 C 1.3997(10) -0.0628(9) 0.8066(6) 0.138(3) Uani 1 1 d . . . . .
H30 H 1.326703 -0.111958 0.796924 0.165 Uiso 1 1 calc R . . . .

loop_
_atom_site_aniso_label
_atom_site_aniso_U_11
_atom_site_aniso_U_22
_atom_site_aniso_U_33
_atom_site_aniso_U_23
_atom_site_aniso_U_13
_atom_site_aniso_U_12
Cl1 0.0867(10) 0.0809(9) 0.0870(10) -0.0053(8) 0.0238(8) 0.0238(8)
O1 0.068(2) 0.076(2) 0.0494(19) 0.0143(16) 0.0102(15) 0.0146(17)
N1 0.062(2) 0.050(2) 0.047(2) -0.0045(16) 0.0166(17) -0.0021(17)
C1 0.064(3) 0.055(3) 0.049(3) 0.000(2) 0.006(2) 0.000(2)
C2 0.055(3) 0.064(3) 0.058(3) -0.011(2) 0.004(2) 0.003(2)
C3 0.059(3) 0.080(3) 0.044(3) -0.008(2) 0.011(2) 0.002(2)
C4 0.060(3) 0.072(3) 0.038(2) -0.001(2) 0.004(2) 0.003(2)
C5 0.044(2) 0.060(3) 0.038(2) -0.0041(19) 0.0023(17) -0.0021(19)
C6 0.047(2) 0.057(3) 0.040(2) -0.0039(19) 0.0007(18) -0.007(2)
C7 0.054(2) 0.055(3) 0.042(2) 0.0017(19) 0.0046(19) -0.002(2)
C8 0.043(2) 0.056(2) 0.039(2) -0.0023(18) 0.0007(17) -0.0038(19)
C9 0.046(2) 0.063(3) 0.039(2) -0.001(2) 0.0011(18) -0.002(2)
C10 0.050(2) 0.053(2) 0.040(2) 0.0008(18) 0.0012(18) -0.0062(19)
C11 0.047(2) 0.048(2) 0.038(2) -0.0044(17) 0.0035(17) -0.0037(18)
C12 0.054(2) 0.051(2) 0.046(2) 0.0031(19) 0.003(2) 0.001(2)
C13 0.052(2) 0.052(2) 0.053(3) -0.004(2) 0.008(2) 0.005(2)
C14 0.051(2) 0.048(2) 0.043(2) -0.0060(18) 0.0100(18) -0.0063(19)
C15 0.053(2) 0.050(2) 0.045(2) 0.0033(19) 0.0087(19) 0.003(2)
C16 0.050(2) 0.051(2) 0.048(2) -0.0052(19) 0.0084(19) 0.003(2)
C17 0.046(2) 0.056(3) 0.046(2) 0.000(2) 0.0107(18) -0.0018(19)
C18 0.067(3) 0.072(3) 0.048(3) -0.005(2) 0.004(2) 0.005(2)
C19 0.085(4) 0.092(4) 0.050(3) 0.012(3) 0.003(3) 0.004(3)
C20 0.093(4) 0.065(3) 0.082(4) 0.019(3) 0.012(3) -0.008(3)
C21 0.091(4) 0.060(3) 0.074(4) -0.002(3) 0.014(3) -0.006(3)
C22 0.067(3) 0.055(3) 0.049(3) 0.000(2) 0.007(2) -0.007(2)
C23 0.060(3) 0.056(3) 0.040(2) -0.0050(19) 0.0084(19) 0.004(2)
C24 0.078(3) 0.069(3) 0.064(3) -0.011(3) 0.002(3) -0.006(3)
C25 0.164(7) 0.067(4) 0.069(4) -0.018(3) 0.003(4) -0.001(4)
C26 0.159(8) 0.090(5) 0.069(4) -0.011(4) 0.030(4) 0.048(5)
C27 0.086(4) 0.112(6) 0.093(5) 0.001(4) 0.031(4) 0.033(4)
C28 0.056(3) 0.085(4) 0.069(3) -0.004(3) 0.015(2) 0.001(3)
Cl2 0.1334(18) 0.1158(16) 0.193(3) 0.0040(16) -0.0328(17) -0.0259(14)
Cl3 0.256(3) 0.213(3) 0.0931(16) 0.0281(17) 0.0307(18) 0.126(3)
Cl4 0.1350(17) 0.0990(14) 0.164(2) -0.0093(13) -0.0203(15) -0.0049(12)
C29 0.111(5) 0.099(5) 0.088(4) 0.009(4) -0.002(4) 0.055(4)
Cl5 0.197(2) 0.1319(17) 0.0924(14) 0.0287(12) -0.0026(14) 0.0412(17)
Cl6 0.162(2) 0.188(2) 0.0906(14) -0.0378(15) 0.0081(14) 0.0016(18)
Cl7 0.155(2) 0.160(2) 0.159(2) 0.0495(18) 0.0407(17) 0.0608(18)
C30 0.156(7) 0.158(8) 0.083(5) 0.020(5) 0.008(5) 0.031(6)

loop_
_atom_type_symbol
_atom_type_description
_atom_type_scat_dispersion_real
_atom_type_scat_dispersion_imag
_atom_type_scat_source
C C 0.0033 0.0016 'International Tables Vol C Tables 4.2.6.8 and 6.1.1.4'
H H 0.0000 0.0000 'International Tables Vol C Tables 4.2.6.8 and 6.1.1.4'
Cl Cl 0.1484 0.1585 'International Tables Vol C Tables 4.2.6.8 and 6.1.1.4'
N N 0.0061 0.0033 'International Tables Vol C Tables 4.2.6.8 and 6.1.1.4'
O O 0.0106 0.0060 'International Tables Vol C Tables 4.2.6.8 and 6.1.1.4'

loop_
_geom_angle_atom_site_label_1
_geom_angle_atom_site_label_2
_geom_angle_atom_site_label_3
_geom_angle
_geom_angle_site_symmetry_1
_geom_angle_site_symmetry_3
C14 N1 C17 122.7(3) . .
C14 N1 C23 119.9(3) . .
C17 N1 C23 117.1(3) . .
C2 C1 H1 121.1 . .
C2 C1 C6 117.8(4) . .
C6 C1 H1 121.1 . .
C1 C2 Cl1 118.4(4) . .
C1 C2 C3 122.7(4) . .
C3 C2 Cl1 118.8(4) . .
C2 C3 H3 120.7 . .
C4 C3 C2 118.5(4) . .
C4 C3 H3 120.7 . .
C3 C4 H4 120.4 . .
C5 C4 C3 119.2(4) . .
C5 C4 H4 120.4 . .
C4 C5 C9 129.5(4) . .
C6 C5 C4 121.3(4) . .
C6 C5 C9 109.2(4) . .
C1 C6 C5 120.5(4) . .
C1 C6 C7 127.8(4) . .
C5 C6 C7 111.7(3) . .
C6 C7 H7A 111.1 . .
C6 C7 H7B 111.1 . .
H7A C7 H7B 109.1 . .
C8 C7 C6 103.4(3) . .
C8 C7 H7A 111.1 . .
C8 C7 H7B 111.1 . .
C9 C8 C7 108.8(3) . .
C10 C8 C7 130.8(4) . .
C10 C8 C9 120.4(4) . .
O1 C9 C5 126.0(4) . .
O1 C9 C8 127.1(4) . .
C8 C9 C5 106.9(3) . .
C8 C10 H10 114.2 . .
C8 C10 C11 131.7(4) . .
C11 C10 H10 114.2 . .
C12 C11 C10 119.1(4) . .
C12 C11 C16 116.2(4) . .
C16 C11 C10 124.6(4) . .
C11 C12 H12 118.7 . .
C13 C12 C11 122.6(4) . .
C13 C12 H12 118.7 . .
C12 C13 H13 119.6 . .
C12 C13 C14 120.8(4) . .
C14 C13 H13 119.6 . .
C13 C14 N1 120.7(4) . .
C13 C14 C15 117.5(4) . .
C15 C14 N1 121.7(4) . .
C14 C15 H15 119.4 . .
C16 C15 C14 121.1(4) . .
C16 C15 H15 119.4 . .
C11 C16 H16 119.1 . .
C15 C16 C11 121.7(4) . .
C15 C16 H16 119.1 . .
C18 C17 N1 120.5(4) . .
C18 C17 C22 118.4(4) . .
C22 C17 N1 121.1(4) . .
C17 C18 H18 119.6 . .
C19 C18 C17 120.9(5) . .
C19 C18 H18 119.6 . .
C18 C19 H19 119.9 . .
C20 C19 C18 120.1(5) . .
C20 C19 H19 119.9 . .
C19 C20 H20 119.9 . .
C19 C20 C21 120.2(5) . .
C21 C20 H20 119.9 . .
C20 C21 H21 120.0 . .
C22 C21 C20 120.0(5) . .
C22 C21 H21 120.0 . .
C17 C22 H22 119.8 . .
C21 C22 C17 120.3(5) . .
C21 C22 H22 119.8 . .
C24 C23 N1 121.1(4) . .
C24 C23 C28 119.7(5) . .
C28 C23 N1 119.3(5) . .
C23 C24 H24 120.2 . .
C23 C24 C25 119.7(6) . .
C25 C24 H24 120.2 . .
C24 C25 H25 119.9 . .
C26 C25 C24 120.1(7) . .
C26 C25 H25 119.9 . .
C25 C26 H26 120.0 . .
C27 C26 C25 119.9(6) . .
C27 C26 H26 120.0 . .
C26 C27 H27 119.7 . .
C26 C27 C28 120.7(6) . .
C28 C27 H27 119.7 . .
C23 C28 H28 120.0 . .
C27 C28 C23 119.9(6) . .
C27 C28 H28 120.0 . .
Cl2 C29 Cl3 113.1(4) . .
Cl2 C29 Cl4 107.7(4) . .
Cl2 C29 H29 108.8 . .
Cl3 C29 Cl4 109.5(4) . .
Cl3 C29 H29 108.8 . .
Cl4 C29 H29 108.8 . .
Cl5 C30 H30 105.3 . .
Cl6 C30 Cl5 110.2(5) . .
Cl6 C30 H30 105.3 . .
Cl7 C30 Cl5 112.9(5) . .
Cl7 C30 Cl6 116.8(5) . .
Cl7 C30 H30 105.3 . .

loop_
_geom_bond_atom_site_label_1
_geom_bond_atom_site_label_2
_geom_bond_distance
_geom_bond_site_symmetry_2
Cl1 C2 1.736(5) .
O1 C9 1.230(5) .
N1 C14 1.403(5) .
N1 C17 1.414(5) .
N1 C23 1.427(5) .
C1 H1 0.9300 .
C1 C2 1.381(6) .
C1 C6 1.383(6) .
C2 C3 1.394(7) .
C3 H3 0.9300 .
C3 C4 1.388(6) .
C4 H4 0.9300 .
C4 C5 1.385(6) .
C5 C6 1.383(6) .
C5 C9 1.483(6) .
C6 C7 1.512(6) .
C7 H7A 0.9700 .
C7 H7B 0.9700 .
C7 C8 1.509(6) .
C8 C9 1.480(6) .
C8 C10 1.342(6) .
C10 H10 0.9300 .
C10 C11 1.462(5) .
C11 C12 1.393(6) .
C11 C16 1.406(6) .
C12 H12 0.9300 .
C12 C13 1.371(6) .
C13 H13 0.9300 .
C13 C14 1.392(6) .
C14 C15 1.402(6) .
C15 H15 0.9300 .
C15 C16 1.368(6) .
C16 H16 0.9300 .
C17 C18 1.388(6) .
C17 C22 1.391(6) .
C18 H18 0.9300 .
C18 C19 1.386(7) .
C19 H19 0.9300 .
C19 C20 1.358(8) .
C20 H20 0.9300 .
C20 C21 1.386(8) .
C21 H21 0.9300 .
C21 C22 1.383(7) .
C22 H22 0.9300 .
C23 C24 1.370(7) .
C23 C28 1.386(7) .
C24 H24 0.9300 .
C24 C25 1.386(8) .
C25 H25 0.9300 .
C25 C26 1.378(11) .
C26 H26 0.9300 .
C26 C27 1.353(11) .
C27 H27 0.9300 .
C27 C28 1.374(9) .
C28 H28 0.9300 .
Cl2 C29 1.716(8) .
Cl3 C29 1.735(7) .
Cl4 C29 1.764(8) .
C29 H29 0.9800 .
Cl5 C30 1.755(8) .
Cl6 C30 1.715(9) .
Cl7 C30 1.629(8) .
C30 H30 0.9800 .
